data_4331172
loop_
_publ_author_name
'Yoshihiro Matano'
'Tarou Shibano'
'Haruyuki Nakano'
'Yoshifumi Kimura'
'Hiroshi Imahori'

_publ_section_title
;
 Free Base and Metal Complexes of 5,15-Diaza-10,20-dimesitylporphyrins:
 Synthesis, Structures, Optical and Electrochemical Properties, and
 Aromaticities
;
_journal_name_full 'Inorganic Chemistry'
_journal_page_first 12879
_journal_page_last 12890
_journal_paper_doi 10.1021/ic301835c
_journal_volume 51
_journal_year 2012
_chemical_formula_moiety 'C38 H32 N4 Ni'
_chemical_formula_sum 'C38 H32 N4 Ni'
_chemical_formula_weight 603.39
_chemical_name_systematic
; 
 ?
;
_space_group_IT_number 14
_symmetry_cell_setting monoclinic
_symmetry_Int_Tables_number 14
_symmetry_space_group_name_Hall '-P 2ybc'
_symmetry_space_group_name_H-M 'P 1 21/c 1'
_atom_sites_solution_hydrogens geom
_atom_sites_solution_primary direct
_atom_sites_solution_secondary difmap
_audit_creation_method SHELXL-97
_cell_angle_alpha 90.00
_cell_angle_beta 101.114(2)
_cell_angle_gamma 90.00
_cell_formula_units_Z 2
_cell_length_a 13.345(3)
_cell_length_b 13.790(3)
_cell_length_c 8.1213(16)
_cell_measurement_reflns_used 3703
_cell_measurement_temperature 143(2)
_cell_measurement_theta_max 27.48
_cell_measurement_theta_min 3.10
_cell_volume 1466.5(5)
_computing_cell_refinement 'CrystalClear (Rigaku/MSC Inc., 2006)'
_computing_data_collection 'CrystalClear (Rigaku/MSC Inc., 2006)'
_computing_data_reduction 'CrystalClear (Rigaku/MSC Inc., 2006)'
_computing_molecular_graphics 'CrystalStructure 4.0 (Rigaku, 2010)'
_computing_publication_material 'CrystalStructure 4.0 (Rigaku, 2010)'
_computing_structure_refinement 'SHELXL-97 (Sheldrick, 1997)'
_computing_structure_solution 'SIR92 (Altomare, et al., 1994)'
_diffrn_ambient_temperature 143(2)
_diffrn_detector_area_resol_mean 14.629
_diffrn_measured_fraction_theta_full 0.963
_diffrn_measured_fraction_theta_max 0.963
_diffrn_measurement_device_type 'Rigaku Saturn70'
_diffrn_measurement_method \w
_diffrn_radiation_monochromator graphite
_diffrn_radiation_source 'fine-focus sealed tube'
_diffrn_radiation_type MoK\a
_diffrn_radiation_wavelength 0.71070
_diffrn_reflns_av_R_equivalents 0.0295
_diffrn_reflns_av_sigmaI/netI 0.0344
_diffrn_reflns_limit_h_max 17
_diffrn_reflns_limit_h_min -17
_diffrn_reflns_limit_k_max 15
_diffrn_reflns_limit_k_min -17
_diffrn_reflns_limit_l_max 10
_diffrn_reflns_limit_l_min -10
_diffrn_reflns_number 11220
_diffrn_reflns_theta_full 27.47
_diffrn_reflns_theta_max 27.47
_diffrn_reflns_theta_min 3.10
_exptl_absorpt_coefficient_mu 0.696
_exptl_absorpt_correction_T_max 0.9660
_exptl_absorpt_correction_T_min 0.8733
_exptl_absorpt_correction_type multi-scan
_exptl_absorpt_process_details 'REQAB (Rigaku, 1998)'
_exptl_crystal_colour purple
_exptl_crystal_density_diffrn 1.366
_exptl_crystal_description platelet
_exptl_crystal_F_000 632
_exptl_crystal_size_max 0.35
_exptl_crystal_size_mid 0.15
_exptl_crystal_size_min 0.04
_refine_diff_density_max 0.389
_refine_diff_density_min -0.474
_refine_diff_density_rms 0.065
_refine_ls_extinction_method none
_refine_ls_goodness_of_fit_ref 1.108
_refine_ls_hydrogen_treatment constr
_refine_ls_matrix_type full
_refine_ls_number_parameters 196
_refine_ls_number_reflns 3242
_refine_ls_number_restraints 0
_refine_ls_restrained_S_all 1.108
_refine_ls_R_factor_all 0.0494
_refine_ls_R_factor_gt 0.0390
_refine_ls_shift/su_max 0.000
_refine_ls_shift/su_mean 0.000
_refine_ls_structure_factor_coef Fsqd
_refine_ls_weighting_details 'calc w=1/[\s^2^(Fo^2^)+(0.0550P)^2^+0.5000P] where P=(Fo^2^+2Fc^2^)/3'
_refine_ls_weighting_scheme calc
_refine_ls_wR_factor_gt 0.1014
_refine_ls_wR_factor_ref 0.1079
_reflns_number_gt 2669
_reflns_number_total 3242
_reflns_threshold_expression >2sigma(I)
_cod_data_source_file ic301835c_si_002_5.cif
_cod_data_source_block shelxl_4Ni
_cod_original_cell_volume 1466.6(5)
_cod_database_code 4331172

loop_
_symmetry_equiv_pos_as_xyz
'x, y, z'
'-x, y+1/2, -z+1/2'
'-x, -y, -z'
'x, -y-1/2, z-1/2'

loop_
_atom_site_label
_atom_site_type_symbol
_atom_site_fract_x
_atom_site_fract_y
_atom_site_fract_z
_atom_site_U_iso_or_equiv
_atom_site_adp_type
_atom_site_occupancy
_atom_site_symmetry_multiplicity
_atom_site_calc_flag
_atom_site_refinement_flags
Ni1 Ni 0.5000 0.0000 0.0000 0.01681(13) Uani 1 2 d S
N1 N 0.37649(12) -0.07091(12) 0.0223(2) 0.0196(3) Uani 1 1 d .
N2 N 0.54449(12) -0.10726(12) -0.12501(19) 0.0192(3) Uani 1 1 d .
C1 C 0.34661(15) -0.16126(15) -0.0435(3) 0.0231(4) Uani 1 1 d .
C2 C 0.25137(16) -0.18913(16) -0.0022(3) 0.0290(5) Uani 1 1 d .
H2 H 0.2148 -0.2472 -0.0354 0.035 Uiso 1 1 calc R
C3 C 0.22307(15) -0.11789(16) 0.0923(3) 0.0265(5) Uani 1 1 d .
H3 H 0.1635 -0.1167 0.1401 0.032 Uiso 1 1 calc R
C4 C 0.30008(14) -0.04400(15) 0.1074(2) 0.0201(4) Uani 1 1 d .
C5 C 0.29585(15) 0.04263(15) 0.1911(2) 0.0212(4) Uani 1 1 d .
C6 C 0.36796(15) 0.11420(14) 0.1920(2) 0.0207(4) Uani 1 1 d .
C7 C 0.36222(16) 0.20821(15) 0.2680(3) 0.0258(4) Uani 1 1 d .
H7 H 0.3091 0.2309 0.3210 0.031 Uiso 1 1 calc R
C8 C 0.44616(17) 0.25754(15) 0.2497(3) 0.0261(5) Uani 1 1 d .
H8 H 0.4636 0.3217 0.2870 0.031 Uiso 1 1 calc R
C9 C 0.49568(16) -0.19494(14) -0.1634(2) 0.0223(4) Uani 1 1 d .
C10 C 0.40252(16) -0.21952(15) -0.1289(3) 0.0247(4) Uani 1 1 d .
H10 H 0.3748 -0.2809 -0.1665 0.030 Uiso 1 1 calc R
C11 C 0.21192(15) 0.06131(14) 0.2864(2) 0.0216(4) Uani 1 1 d .
C12 C 0.11691(15) 0.09598(15) 0.2034(2) 0.0230(4) Uani 1 1 d .
C13 C 0.04314(16) 0.11906(15) 0.2972(3) 0.0256(4) Uani 1 1 d .
H13 H -0.0218 0.1412 0.2407 0.031 Uiso 1 1 calc R
C14 C 0.06173(17) 0.11065(15) 0.4708(3) 0.0271(5) Uani 1 1 d .
C15 C 0.15632(17) 0.07495(16) 0.5506(3) 0.0276(5) Uani 1 1 d .
H15 H 0.1700 0.0683 0.6693 0.033 Uiso 1 1 calc R
C16 C 0.23144(16) 0.04873(16) 0.4615(3) 0.0253(4) Uani 1 1 d .
C17 C 0.09467(18) 0.11086(18) 0.0154(3) 0.0329(5) Uani 1 1 d .
H17A H 0.1047 0.0496 -0.0405 0.039 Uiso 1 1 calc R
H17B H 0.1410 0.1601 -0.0144 0.039 Uiso 1 1 calc R
H17C H 0.0239 0.1325 -0.0207 0.039 Uiso 1 1 calc R
C18 C -0.01813(19) 0.13943(18) 0.5696(3) 0.0362(6) Uani 1 1 d .
H18A H -0.0300 0.0855 0.6422 0.043 Uiso 1 1 calc R
H18B H -0.0819 0.1552 0.4923 0.043 Uiso 1 1 calc R
H18C H 0.0055 0.1963 0.6388 0.043 Uiso 1 1 calc R
C19 C 0.33184(18) 0.00798(18) 0.5534(3) 0.0339(5) Uani 1 1 d .
H19A H 0.3305 0.0029 0.6734 0.041 Uiso 1 1 calc R
H19B H 0.3876 0.0510 0.5376 0.041 Uiso 1 1 calc R
H19C H 0.3425 -0.0565 0.5090 0.041 Uiso 1 1 calc R

loop_
_atom_site_aniso_label
_atom_site_aniso_U_11
_atom_site_aniso_U_22
_atom_site_aniso_U_33
_atom_site_aniso_U_23
_atom_site_aniso_U_13
_atom_site_aniso_U_12
Ni1 0.01638(19) 0.01721(19) 0.0174(2) -0.00061(13) 0.00469(14) -0.00108(13)
N1 0.0190(8) 0.0192(8) 0.0210(8) -0.0016(6) 0.0049(7) -0.0010(6)
N2 0.0197(8) 0.0208(8) 0.0172(8) 0.0002(6) 0.0039(6) -0.0009(7)
C1 0.0207(10) 0.0225(10) 0.0259(10) -0.0012(8) 0.0038(8) -0.0053(8)
C2 0.0238(10) 0.0260(11) 0.0384(12) -0.0028(9) 0.0088(9) -0.0077(9)
C3 0.0180(10) 0.0295(11) 0.0330(11) 0.0022(9) 0.0076(9) -0.0017(8)
C4 0.0158(9) 0.0237(10) 0.0203(10) 0.0019(8) 0.0024(8) -0.0011(8)
C5 0.0196(9) 0.0253(10) 0.0193(9) 0.0029(8) 0.0054(8) 0.0022(8)
C6 0.0203(9) 0.0241(10) 0.0185(9) 0.0006(8) 0.0055(8) 0.0017(8)
C7 0.0281(11) 0.0251(10) 0.0269(11) -0.0033(9) 0.0117(9) 0.0024(9)
C8 0.0321(11) 0.0219(10) 0.0260(11) -0.0058(8) 0.0099(9) -0.0009(9)
C9 0.0265(10) 0.0195(9) 0.0217(10) -0.0031(8) 0.0067(8) -0.0027(8)
C10 0.0267(10) 0.0211(10) 0.0263(10) -0.0052(8) 0.0055(9) -0.0053(8)
C11 0.0209(10) 0.0219(10) 0.0235(10) 0.0000(8) 0.0077(8) -0.0002(8)
C12 0.0233(10) 0.0232(10) 0.0237(10) 0.0010(8) 0.0072(8) -0.0002(8)
C13 0.0223(10) 0.0235(10) 0.0326(11) 0.0024(9) 0.0094(9) 0.0039(8)
C14 0.0305(11) 0.0241(10) 0.0307(11) -0.0027(9) 0.0160(9) -0.0001(9)
C15 0.0333(12) 0.0303(11) 0.0212(10) 0.0001(9) 0.0100(9) -0.0014(9)
C16 0.0256(10) 0.0270(11) 0.0237(10) 0.0000(9) 0.0060(9) -0.0010(9)
C17 0.0317(12) 0.0422(13) 0.0262(11) 0.0060(10) 0.0094(9) 0.0085(10)
C18 0.0416(13) 0.0348(12) 0.0382(13) -0.0029(10) 0.0223(11) 0.0061(11)
C19 0.0291(12) 0.0464(14) 0.0254(12) 0.0027(10) 0.0030(10) 0.0048(10)

loop_
_atom_type_symbol
_atom_type_description
_atom_type_scat_dispersion_real
_atom_type_scat_dispersion_imag
_atom_type_scat_source
C C 0.0033 0.0016 'International Tables Vol C Tables 4.2.6.8 and 6.1.1.4'
H H 0.0000 0.0000 'International Tables Vol C Tables 4.2.6.8 and 6.1.1.4'
N N 0.0061 0.0033 'International Tables Vol C Tables 4.2.6.8 and 6.1.1.4'
Ni Ni 0.3393 1.1124 'International Tables Vol C Tables 4.2.6.8 and 6.1.1.4'

loop_
_geom_angle_atom_site_label_1
_geom_angle_atom_site_label_2
_geom_angle_atom_site_label_3
_geom_angle
_geom_angle_site_symmetry_1
_geom_angle_site_symmetry_3
N2 Ni1 N2 180.0 . 3_655
N2 Ni1 N1 89.10(7) . 3_655
N2 Ni1 N1 90.90(7) 3_655 3_655
N2 Ni1 N1 90.90(7) . .
N2 Ni1 N1 89.11(7) 3_655 .
N1 Ni1 N1 180.0 3_655 .
C1 N1 C4 104.38(16) . .
C1 N1 Ni1 126.87(13) . .
C4 N1 Ni1 128.75(13) . .
C9 N2 C6 104.37(16) . 3_655
C9 N2 Ni1 127.17(13) . .
C6 N2 Ni1 128.45(13) 3_655 .
C10 C1 N1 125.32(18) . .
C10 C1 C2 123.80(19) . .
N1 C1 C2 110.79(18) . .
C3 C2 C1 107.33(19) . .
C3 C2 H2 126.3 . .
C1 C2 H2 126.3 . .
C2 C3 C4 106.97(18) . .
C2 C3 H3 126.5 . .
C4 C3 H3 126.5 . .
C5 C4 N1 125.46(17) . .
C5 C4 C3 124.01(18) . .
N1 C4 C3 110.51(17) . .
C6 C5 C4 121.82(18) . .
C6 C5 C11 117.67(18) . .
C4 C5 C11 120.50(18) . .
C5 C6 N2 126.19(18) . 3_655
C5 C6 C7 123.41(18) . .
N2 C6 C7 110.40(17) 3_655 .
C8 C7 C6 107.05(18) . .
C8 C7 H7 126.5 . .
C6 C7 H7 126.5 . .
C7 C8 C9 106.93(18) . 3_655
C7 C8 H8 126.5 . .
C9 C8 H8 126.5 3_655 .
C10 C9 N2 125.34(18) . .
C10 C9 C8 123.40(19) . 3_655
N2 C9 C8 111.23(18) . 3_655
C9 C10 C1 124.22(19) . .
C9 C10 H10 117.9 . .
C1 C10 H10 117.9 . .
C12 C11 C16 120.17(18) . .
C12 C11 C5 120.47(18) . .
C16 C11 C5 119.27(18) . .
C13 C12 C11 119.01(19) . .
C13 C12 C17 119.95(19) . .
C11 C12 C17 121.02(18) . .
C14 C13 C12 121.96(19) . .
C14 C13 H13 119.0 . .
C12 C13 H13 119.0 . .
C13 C14 C15 118.08(18) . .
C13 C14 C18 120.9(2) . .
C15 C14 C18 121.1(2) . .
C16 C15 C14 121.90(19) . .
C16 C15 H15 119.0 . .
C14 C15 H15 119.0 . .
C15 C16 C11 118.81(19) . .
C15 C16 C19 119.91(19) . .
C11 C16 C19 121.28(19) . .
C12 C17 H17A 109.5 . .
C12 C17 H17B 109.5 . .
H17A C17 H17B 109.5 . .
C12 C17 H17C 109.5 . .
H17A C17 H17C 109.5 . .
H17B C17 H17C 109.5 . .
C14 C18 H18A 109.5 . .
C14 C18 H18B 109.5 . .
H18A C18 H18B 109.5 . .
C14 C18 H18C 109.5 . .
H18A C18 H18C 109.5 . .
H18B C18 H18C 109.5 . .
C16 C19 H19A 109.5 . .
C16 C19 H19B 109.5 . .
H19A C19 H19B 109.5 . .
C16 C19 H19C 109.5 . .
H19A C19 H19C 109.5 . .
H19B C19 H19C 109.5 . .

loop_
_geom_bond_atom_site_label_1
_geom_bond_atom_site_label_2
_geom_bond_distance
_geom_bond_site_symmetry_2
Ni1 N2 1.9502(16) .
Ni1 N2 1.9502(16) 3_655
Ni1 N1 1.9548(16) 3_655
Ni1 N1 1.9548(16) .
N1 C1 1.384(2) .
N1 C4 1.388(2) .
N2 C9 1.380(2) .
N2 C6 1.384(2) 3_655
C1 C10 1.372(3) .
C1 C2 1.428(3) .
C2 C3 1.345(3) .
C2 H2 0.9500 .
C3 C4 1.436(3) .
C3 H3 0.9500 .
C4 C5 1.381(3) .
C5 C6 1.378(3) .
C5 C11 1.501(3) .
C6 N2 1.384(2) 3_655
C6 C7 1.445(3) .
C7 C8 1.343(3) .
C7 H7 0.9500 .
C8 C9 1.431(3) 3_655
C8 H8 0.9500 .
C9 C10 1.369(3) .
C9 C8 1.431(3) 3_655
C10 H10 0.9500 .
C11 C12 1.400(3) .
C11 C16 1.407(3) .
C12 C13 1.393(3) .
C12 C17 1.512(3) .
C13 C14 1.388(3) .
C13 H13 0.9500 .
C14 C15 1.393(3) .
C14 C18 1.506(3) .
C15 C16 1.392(3) .
C15 H15 0.9500 .
C16 C19 1.511(3) .
C17 H17A 0.9800 .
C17 H17B 0.9800 .
C17 H17C 0.9800 .
C18 H18A 0.9800 .
C18 H18B 0.9800 .
C18 H18C 0.9800 .
C19 H19A 0.9800 .
C19 H19B 0.9800 .
C19 H19C 0.9800 .

loop_
_geom_torsion_atom_site_label_1
_geom_torsion_atom_site_label_2
_geom_torsion_atom_site_label_3
_geom_torsion_atom_site_label_4
_geom_torsion
_geom_torsion_site_symmetry_1
_geom_torsion_site_symmetry_4
N2 Ni1 N1 C1 -2.20(17) . .
N2 Ni1 N1 C1 177.79(17) 3_655 .
N1 Ni1 N1 C1 -73(6) 3_655 .
N2 Ni1 N1 C4 177.02(17) . .
N2 Ni1 N1 C4 -2.99(17) 3_655 .
N1 Ni1 N1 C4 106(6) 3_655 .
N2 Ni1 N2 C9 -143(3) 3_655 .
N1 Ni1 N2 C9 178.24(16) 3_655 .
N1 Ni1 N2 C9 -1.76(16) . .
N2 Ni1 N2 C6 39(3) 3_655 3_655
N1 Ni1 N2 C6 -0.25(16) 3_655 3_655
N1 Ni1 N2 C6 179.75(16) . 3_655
C4 N1 C1 C10 -175.4(2) . .
Ni1 N1 C1 C10 4.0(3) . .
C4 N1 C1 C2 1.2(2) . .
Ni1 N1 C1 C2 -179.47(14) . .
C10 C1 C2 C3 175.1(2) . .
N1 C1 C2 C3 -1.5(2) . .
C1 C2 C3 C4 1.2(2) . .
C1 N1 C4 C5 -178.57(19) . .
Ni1 N1 C4 C5 2.1(3) . .
C1 N1 C4 C3 -0.4(2) . .
Ni1 N1 C4 C3 -179.76(13) . .
C2 C3 C4 C5 177.68(19) . .
C2 C3 C4 N1 -0.5(2) . .
N1 C4 C5 C6 2.7(3) . .
C3 C4 C5 C6 -175.27(19) . .
N1 C4 C5 C11 -176.78(18) . .
C3 C4 C5 C11 5.3(3) . .
C4 C5 C6 N2 -5.7(3) . 3_655
C11 C5 C6 N2 173.77(18) . 3_655
C4 C5 C6 C7 175.52(19) . .
C11 C5 C6 C7 -5.0(3) . .
C5 C6 C7 C8 178.11(19) . .
N2 C6 C7 C8 -0.9(2) 3_655 .
C6 C7 C8 C9 -0.2(2) . 3_655
C6 N2 C9 C10 -176.63(19) 3_655 .
Ni1 N2 C9 C10 4.6(3) . .
C6 N2 C9 C8 1.7(2) 3_655 3_655
Ni1 N2 C9 C8 -177.11(13) . 3_655
N2 C9 C10 C1 -3.2(3) . .
C8 C9 C10 C1 178.7(2) 3_655 .
N1 C1 C10 C9 -1.2(3) . .
C2 C1 C10 C9 -177.4(2) . .
C6 C5 C11 C12 96.7(2) . .
C4 C5 C11 C12 -83.8(3) . .
C6 C5 C11 C16 -79.8(2) . .
C4 C5 C11 C16 99.7(2) . .
C16 C11 C12 C13 1.0(3) . .
C5 C11 C12 C13 -175.50(19) . .
C16 C11 C12 C17 179.5(2) . .
C5 C11 C12 C17 3.0(3) . .
C11 C12 C13 C14 1.4(3) . .
C17 C12 C13 C14 -177.1(2) . .
C12 C13 C14 C15 -2.1(3) . .
C12 C13 C14 C18 177.8(2) . .
C13 C14 C15 C16 0.5(3) . .
C18 C14 C15 C16 -179.4(2) . .
C14 C15 C16 C11 1.8(3) . .
C14 C15 C16 C19 -178.5(2) . .
C12 C11 C16 C15 -2.5(3) . .
C5 C11 C16 C15 174.01(19) . .
C12 C11 C16 C19 177.7(2) . .
C5 C11 C16 C19 -5.8(3) . .
